data_7134061
loop_
_publ_author_name
'Chatterjee, Abhijit'
'Narayanan, Sundaravalli'
'Thorat, Sachin'
'Malik, Ajay J.'
'Ambhore, Madan Digambar'
'Narayanan, Aswini'
'Sihag, Anil Kumar'
'Sukumaran, Santhosh Babu'
'Lahiri, Mayurika'
'Hazra, Partha'

_publ_section_title
;
 Multifunctional Luminogens with Synergy of Aggregation-Induced Delayed
 Fluorescence, Two-Photon Absorption and Photocurrent Generation
;
_journal_name_full 'Chemical Communications'
_journal_paper_doi 10.1039/D4CC05113K
_journal_year 2025
_chemical_formula_moiety 'C37 H27 N2 O4'
_chemical_formula_sum 'C37 H27 N2 O4'
_chemical_formula_weight 563.60
_space_group_crystal_system monoclinic
_space_group_IT_number 14
_space_group_name_Hall '-P 2ybc'
_space_group_name_H-M_alt 'P 1 21/c 1'
_atom_sites_solution_hydrogens geom
_atom_sites_solution_primary iterative
_audit_creation_date 2024-12-10
_audit_creation_method
;
Olex2 1.5
(compiled 2024.02.16 svn.r378c4104 for OlexSys, GUI svn.r6928)
;
_audit_update_record
;
2024-12-10 deposited with the CCDC.	2024-12-17 downloaded from the CCDC.
;
_cell_angle_alpha 90
_cell_angle_beta 103.027(11)
_cell_angle_gamma 90
_cell_formula_units_Z 4
_cell_length_a 15.833(7)
_cell_length_b 10.282(4)
_cell_length_c 18.493(7)
_cell_measurement_reflns_used 3924
_cell_measurement_temperature 100(2)
_cell_measurement_theta_max 20.46
_cell_measurement_theta_min 2.29
_cell_volume 2933(2)
_computing_cell_refinement 'Bruker SAINT'
_computing_data_collection 'Bruker APEX2'
_computing_data_reduction 'Bruker SAINT'
_computing_molecular_graphics 'Olex2 1.5 (Dolomanov et al., 2009)'
_computing_publication_material 'Olex2 1.5 (Dolomanov et al., 2009)'
_computing_structure_refinement 'olex2.refine 1.5 (Bourhis et al., 2015)'
_computing_structure_solution 'olex2.solve 1.5 (Bourhis et al., 2015)'
_diffrn_ambient_temperature 273.15
_diffrn_measured_fraction_theta_full 1.000
_diffrn_measured_fraction_theta_max 1.000
_diffrn_measurement_device_type 'Bruker APEX-II CCD'
_diffrn_measurement_method '\f and \w scans'
_diffrn_radiation_type MoK\a
_diffrn_radiation_wavelength 0.71073
_diffrn_reflns_av_R_equivalents 0.1264
_diffrn_reflns_av_unetI/netI 0.0914
_diffrn_reflns_Laue_measured_fraction_full 1.000
_diffrn_reflns_Laue_measured_fraction_max 1.000
_diffrn_reflns_limit_h_max 16
_diffrn_reflns_limit_h_min -16
_diffrn_reflns_limit_k_max 10
_diffrn_reflns_limit_k_min -10
_diffrn_reflns_limit_l_max 19
_diffrn_reflns_limit_l_min -19
_diffrn_reflns_number 24031
_diffrn_reflns_point_group_measured_fraction_full 1.000
_diffrn_reflns_point_group_measured_fraction_max 1.000
_diffrn_reflns_theta_full 21.498
_diffrn_reflns_theta_max 21.498
_diffrn_reflns_theta_min 2.261
_exptl_absorpt_coefficient_mu 0.083
_exptl_absorpt_correction_T_max 0.7457
_exptl_absorpt_correction_T_min 0.6908
_exptl_absorpt_correction_type none
_exptl_crystal_colour yellow
_exptl_crystal_colour_primary yellow
_exptl_crystal_density_diffrn 1.276
_exptl_crystal_description cube
_exptl_crystal_F_000 1180
_exptl_crystal_size_max 0.4
_exptl_crystal_size_mid 0.2
_exptl_crystal_size_min 0.05
_refine_diff_density_max 0.508
_refine_diff_density_min -0.375
_refine_diff_density_rms 0.054
_refine_ls_extinction_method none
_refine_ls_goodness_of_fit_ref 1.012
_refine_ls_hydrogen_treatment constr
_refine_ls_matrix_type full
_refine_ls_number_parameters 395
_refine_ls_number_reflns 3382
_refine_ls_number_restraints 102
_refine_ls_restrained_S_all 1.033
_refine_ls_R_factor_all 0.1638
_refine_ls_R_factor_gt 0.0699
_refine_ls_shift/su_max 0.000
_refine_ls_shift/su_mean 0.000
_refine_ls_structure_factor_coef Fsqd
_refine_ls_weighting_details 'w=1/[\s^2^(Fo^2^)+(0.0555P)^2^+7.8463P] where P=(Fo^2^+2Fc^2^)/3'
_refine_ls_weighting_scheme calc
_refine_ls_wR_factor_gt 0.1458
_refine_ls_wR_factor_ref 0.2053
_reflns_Friedel_coverage 0.000
_reflns_number_gt 1661
_reflns_number_total 3382
_reflns_threshold_expression 'I > 2\s(I)'
_cod_data_source_file d4cc05113k2.cif
_cod_data_source_block TP
_cod_database_code 7134061
_shelx_shelxl_version_number 2019/1
_shelx_space_group_comment
;
The symmetry employed for this shelxl refinement is uniquely defined
by the following loop, which should always be used as a source of
symmetry information in preference to the above space-group names.
They are only intended as comments.
;
_olex2_refinement_description
;
1. Uiso/Uaniso restraints and constraints
C1 \\sim C2 \\sim C3 \\sim C4 \\sim C5 \\sim C6 \\sim C24B \\sim C24A \\sim
C23B \\sim C22A \\sim C23A \\sim C22B \\sim C26B: within 2A with sigma of 0.01
and sigma for terminal atoms of 0.02 within 2A
Uanis(C24A) = Uanis(C24B)
Uanis(C21A) = Uanis(C21B)
Uanis(C26A) = Uanis(C26B)
Uanis(C25A) = Uanis(C25B)
2. Others
 Sof(C24B)=Sof(C23B)=Sof(H23B)=Sof(C22B)=Sof(H22B)=Sof(C21B)=Sof(C26B)=
 Sof(H26B)=Sof(C25B)=Sof(H25B)=1-FVAR(1)
 Sof(C24A)=Sof(C23A)=Sof(H23A)=Sof(C22A)=Sof(H22A)=Sof(C21A)=Sof(C26A)=
 Sof(H26A)=Sof(C25A)=Sof(H25A)=FVAR(1)
3.a Secondary CH2 refined with riding coordinates:
 C36(H36A,H36B)
3.b Me refined with riding coordinates:
 C37(H37A,H37B,H37C)
3.c Aromatic/amide H refined with riding coordinates:
 C2(H2), C3(H3), C4(H4), C5(H5), C6(H6), C7(H7), C9(H9), C10(H10), C11(H11),
 C12(H12), C14(H14), C15(H15), C17(H17), C18(H18), C23A(H23A), C22A(H22A),
 C26A(H26A), C25A(H25A), C23B(H23B), C22B(H22B), C26B(H26B), C25B(H25B),
 C29(H29), C30(H30), C31(H31), C32(H32)
3.d Fitted hexagon refined as free rotating group:
 C24A(C23A,C22A,C21A,C26A,C25A), C24B(C23B,C22B,C21B,C26B,C25B)
;
_olex2_submission_special_instructions 'No special instructions were received'

loop_
_space_group_symop_operation_xyz
'x, y, z'
'-x, y+1/2, -z+1/2'
'-x, -y, -z'
'x, -y-1/2, z-1/2'

loop_
_atom_site_label
_atom_site_type_symbol
_atom_site_fract_x
_atom_site_fract_y
_atom_site_fract_z
_atom_site_U_iso_or_equiv
_atom_site_adp_type
_atom_site_occupancy
_atom_site_site_symmetry_order
_atom_site_calc_flag
_atom_site_refinement_flags_posn
_atom_site_refinement_flags_adp
_atom_site_refinement_flags_occupancy
_atom_site_disorder_assembly
_atom_site_disorder_group
C1 C 0.8795(7) -0.0350(8) 0.6334(4) 0.073(2) Uani 1 1 d . U . . .
C2 C 0.8481(7) -0.1608(8) 0.6266(5) 0.091(3) Uani 1 1 d . U . . .
H2 H 0.792555 -0.178998 0.599228 0.109 Uiso 1 1 calc R U . . .
C3 C 0.9045(8) -0.2641(10) 0.6636(6) 0.123(3) Uani 1 1 d . U . . .
H3 H 0.887753 -0.350953 0.659788 0.147 Uiso 1 1 calc R U . . .
C4 C 0.9849(10) -0.2251(13) 0.7050(6) 0.134(3) Uani 1 1 d . U . . .
H4 H 1.020492 -0.288546 0.731940 0.161 Uiso 1 1 calc R U . . .
C5 C 1.0139(8) -0.1078(13) 0.7089(5) 0.124(3) Uani 1 1 d . U . . .
H5 H 1.069601 -0.089746 0.736024 0.149 Uiso 1 1 calc R U . . .
C6 C 0.9628(7) -0.0098(10) 0.6733(5) 0.100(3) Uani 1 1 d . U . . .
H6 H 0.984248 0.074704 0.675912 0.120 Uiso 1 1 calc R U . . .
C7 C 0.9143(5) 0.1234(7) 0.5096(4) 0.073(2) Uani 1 1 d . . . . .
H7 H 0.920676 0.034918 0.501831 0.088 Uiso 1 1 calc R U . . .
C8 C 0.8659(6) 0.1646(7) 0.5595(4) 0.066(2) Uani 1 1 d . . . . .
C9 C 0.8562(5) 0.2960(7) 0.5705(4) 0.074(3) Uani 1 1 d . . . . .
H9 H 0.824462 0.324580 0.604125 0.089 Uiso 1 1 calc R U . . .
C10 C 0.8941(6) 0.3856(7) 0.5310(5) 0.083(3) Uani 1 1 d . . . . .
H10 H 0.886917 0.474242 0.537738 0.100 Uiso 1 1 calc R U . . .
C11 C 0.9419(6) 0.3438(8) 0.4823(5) 0.086(3) Uani 1 1 d . . . . .
H11 H 0.966993 0.404566 0.456384 0.103 Uiso 1 1 calc R U . . .
C12 C 0.9532(6) 0.2136(8) 0.4712(4) 0.081(3) Uani 1 1 d . . . . .
H12 H 0.986409 0.185995 0.438493 0.097 Uiso 1 1 calc R U . . .
C13 C 0.7426(7) 0.0853(6) 0.6053(4) 0.060(2) Uani 1 1 d . . . . .
C14 C 0.7148(6) 0.0469(7) 0.6685(3) 0.063(2) Uani 1 1 d . . . . .
H14 H 0.753944 0.009825 0.708197 0.076 Uiso 1 1 calc R U . . .
C15 C 0.6300(6) 0.0636(6) 0.6723(4) 0.061(2) Uani 1 1 d . . . . .
H15 H 0.613434 0.037031 0.715207 0.073 Uiso 1 1 calc R U . . .
C16 C 0.5673(6) 0.1184(6) 0.6152(4) 0.054(2) Uani 1 1 d . . . . .
C17 C 0.5963(6) 0.1556(6) 0.5516(4) 0.058(2) Uani 1 1 d . . . . .
H17 H 0.557103 0.192713 0.511893 0.070 Uiso 1 1 calc R U . . .
C18 C 0.6804(7) 0.1388(7) 0.5468(4) 0.063(2) Uani 1 1 d . . . . .
H18 H 0.696842 0.163401 0.503568 0.076 Uiso 1 1 calc R U . . .
C19 C 0.4804(6) 0.1308(6) 0.6283(4) 0.057(2) Uani 1 1 d . . . . .
C20 C 0.4096(6) 0.1918(6) 0.5894(4) 0.057(2) Uani 1 1 d . . . . .
C24A C 0.3625(8) 0.4265(16) 0.3916(5) 0.054(2) Uani 0.558(11) 1 d G U P A 1
C23A C 0.3530(9) 0.4793(10) 0.4585(5) 0.054(3) Uani 0.558(11) 1 d G U P A 1
H23A H 0.338003 0.566398 0.460970 0.064 Uiso 0.558(11) 1 calc R U P A 1
C22A C 0.3659(9) 0.4020(10) 0.5217(5) 0.055(3) Uani 0.558(11) 1 d G U P A 1
H22A H 0.359571 0.437282 0.566431 0.066 Uiso 0.558(11) 1 calc R U P A 1
C21A C 0.3883(9) 0.2718(10) 0.5179(9) 0.051(3) Uani 0.558(11) 1 d G . P A 1
C26A C 0.3978(11) 0.2190(11) 0.4510(11) 0.047(4) Uani 0.558(11) 1 d G . P A 1
H26A H 0.412743 0.131973 0.448507 0.057 Uiso 0.558(11) 1 calc R U P A 1
C25A C 0.3848(11) 0.2964(17) 0.3878(8) 0.048(3) Uani 0.558(11) 1 d G . P A 1
H25A H 0.391175 0.261086 0.343045 0.058 Uiso 0.558(11) 1 calc R U P A 1
C24B C 0.3856(11) 0.422(2) 0.3918(6) 0.054(2) Uani 0.442(11) 1 d G U P A 2
C23B C 0.4199(11) 0.4768(13) 0.4611(7) 0.057(3) Uani 0.442(11) 1 d G U P A 2
H23B H 0.434893 0.564333 0.464935 0.068 Uiso 0.442(11) 1 calc R U P A 2
C22B C 0.4317(11) 0.4002(13) 0.5245(7) 0.058(4) Uani 0.442(11) 1 d G U P A 2
H22B H 0.454686 0.436510 0.570810 0.070 Uiso 0.442(11) 1 calc R U P A 2
C21B C 0.4093(12) 0.2693(12) 0.5187(11) 0.051(3) Uani 0.442(11) 1 d G . P A 2
C26B C 0.3750(15) 0.2150(14) 0.4495(14) 0.047(4) Uani 0.442(11) 1 d G . P A 2
H26B H 0.359958 0.127387 0.445613 0.057 Uiso 0.442(11) 1 calc R U P A 2
C25B C 0.3631(13) 0.292(2) 0.3861(10) 0.048(3) Uani 0.442(11) 1 d G . P A 2
H25B H 0.340164 0.255208 0.339737 0.058 Uiso 0.442(11) 1 calc R U P A 2
C27 C 0.2822(9) 0.5554(7) 0.2902(4) 0.075(3) Uani 1 1 d . . . . .
C28 C 0.3019(7) 0.6397(6) 0.2306(3) 0.061(3) Uani 1 1 d . . . . .
C29 C 0.2459(6) 0.7142(7) 0.1776(4) 0.065(2) Uani 1 1 d . . . . .
H29 H 0.186358 0.714523 0.174156 0.079 Uiso 1 1 calc R U . . .
C30 C 0.2836(7) 0.7886(7) 0.1297(4) 0.063(2) Uani 1 1 d . . . . .
H30 H 0.248835 0.841368 0.094222 0.075 Uiso 1 1 calc R U . . .
C31 C 0.3701(7) 0.7844(6) 0.1344(4) 0.062(2) Uani 1 1 d . . . . .
H31 H 0.393150 0.834228 0.101541 0.074 Uiso 1 1 calc R U . . .
C32 C 0.4262(6) 0.7083(6) 0.1867(3) 0.061(2) Uani 1 1 d . . . . .
H32 H 0.485635 0.706953 0.189877 0.073 Uiso 1 1 calc R U . . .
C33 C 0.3888(7) 0.6358(6) 0.2332(3) 0.058(2) Uani 1 1 d . . . . .
C34 C 0.4311(7) 0.5476(7) 0.2953(4) 0.061(3) Uani 1 1 d . . . . .
C35 C 0.3324(7) 0.1849(6) 0.6234(4) 0.064(2) Uani 1 1 d . . . . .
C36 C 0.1790(6) 0.2135(8) 0.6036(4) 0.082(3) Uani 1 1 d . . . . .
H36A H 0.180788 0.137849 0.635245 0.099 Uiso 1 1 calc R U . . .
H36B H 0.129513 0.204641 0.562030 0.099 Uiso 1 1 calc R U . . .
C37 C 0.1695(7) 0.3328(8) 0.6460(5) 0.107(3) Uani 1 1 d . . . . .
H37A H 0.117080 0.327625 0.663741 0.160 Uiso 1 1 calc R U . . .
H37B H 0.218204 0.340748 0.687427 0.160 Uiso 1 1 calc R U . . .
H37C H 0.167041 0.407394 0.614372 0.160 Uiso 1 1 calc R U . . .
O1 O 0.3342(4) 0.1512(5) 0.6864(3) 0.0786(18) Uani 1 1 d . . . . .
O2 O 0.2588(5) 0.2202(5) 0.5762(3) 0.0759(17) Uani 1 1 d . . . . .
O3 O 0.2134(5) 0.5330(6) 0.3052(3) 0.104(2) Uani 1 1 d . . . . .
O4 O 0.5043(5) 0.5155(6) 0.3145(3) 0.093(2) Uani 1 1 d . . . . .
N1 N 0.3627(5) 0.5061(5) 0.3280(3) 0.062(2) Uani 1 1 d . . . . .
N2 N 0.8285(5) 0.0709(6) 0.5988(3) 0.071(2) Uani 1 1 d . . . . .

loop_
_atom_site_aniso_label
_atom_site_aniso_U_11
_atom_site_aniso_U_22
_atom_site_aniso_U_33
_atom_site_aniso_U_23
_atom_site_aniso_U_13
_atom_site_aniso_U_12
C1 0.123(7) 0.062(4) 0.046(4) 0.001(4) 0.048(4) -0.005(5)
C2 0.139(7) 0.070(5) 0.088(5) 0.025(4) 0.076(5) -0.001(5)
C3 0.170(8) 0.090(6) 0.136(7) 0.053(5) 0.095(6) -0.006(6)
C4 0.178(8) 0.143(7) 0.105(6) 0.063(6) 0.082(6) 0.029(8)
C5 0.160(8) 0.160(8) 0.070(5) 0.020(6) 0.062(5) 0.025(7)
C6 0.145(8) 0.112(6) 0.052(5) -0.011(4) 0.042(5) 0.018(6)
C7 0.100(7) 0.051(5) 0.067(5) -0.006(4) 0.018(5) -0.029(5)
C8 0.098(7) 0.052(5) 0.050(5) -0.009(4) 0.022(5) -0.028(5)
C9 0.107(8) 0.046(5) 0.069(5) -0.010(4) 0.020(5) -0.031(5)
C10 0.113(9) 0.039(5) 0.091(7) -0.010(5) 0.009(6) -0.034(5)
C11 0.107(9) 0.063(6) 0.081(6) 0.001(5) 0.008(6) -0.046(6)
C12 0.094(8) 0.073(6) 0.077(6) -0.007(5) 0.024(5) -0.044(6)
C13 0.105(8) 0.033(4) 0.046(5) -0.003(4) 0.030(5) -0.019(5)
C14 0.117(8) 0.047(4) 0.030(4) -0.011(3) 0.022(5) -0.005(5)
C15 0.121(8) 0.036(4) 0.034(5) -0.010(3) 0.037(5) -0.008(5)
C16 0.111(8) 0.028(4) 0.029(4) -0.005(3) 0.027(5) -0.010(4)
C17 0.108(8) 0.030(4) 0.043(4) 0.006(3) 0.030(5) -0.012(4)
C18 0.117(8) 0.038(4) 0.043(5) 0.011(4) 0.038(6) -0.017(5)
C19 0.109(8) 0.023(4) 0.044(4) -0.008(3) 0.031(5) 0.003(5)
C20 0.117(8) 0.026(4) 0.040(4) -0.006(3) 0.045(5) -0.012(5)
C24A 0.117(6) 0.026(3) 0.025(3) -0.003(3) 0.026(4) -0.009(5)
C23A 0.115(8) 0.022(4) 0.030(4) -0.005(3) 0.029(6) -0.007(6)
C22A 0.119(9) 0.025(5) 0.027(4) -0.002(4) 0.031(7) -0.010(7)
C21A 0.105(10) 0.028(4) 0.028(4) -0.001(3) 0.031(5) -0.001(5)
C26A 0.093(11) 0.020(3) 0.032(4) -0.003(3) 0.021(6) -0.010(5)
C25A 0.094(10) 0.031(4) 0.027(4) -0.009(3) 0.030(5) -0.016(6)
C24B 0.117(6) 0.026(3) 0.025(3) -0.003(3) 0.026(4) -0.009(5)
C23B 0.119(8) 0.026(4) 0.029(4) -0.002(4) 0.022(6) -0.010(6)
C22B 0.119(9) 0.024(5) 0.031(5) -0.003(4) 0.016(7) -0.009(7)
C21B 0.105(10) 0.028(4) 0.028(4) -0.001(3) 0.031(5) -0.001(5)
C26B 0.093(11) 0.020(3) 0.032(4) -0.003(3) 0.021(6) -0.010(5)
C25B 0.094(10) 0.031(4) 0.027(4) -0.009(3) 0.030(5) -0.016(6)
C27 0.149(11) 0.044(5) 0.035(5) 0.000(4) 0.030(6) -0.030(6)
C28 0.139(9) 0.024(4) 0.027(4) -0.003(3) 0.033(5) -0.004(5)
C29 0.102(7) 0.053(5) 0.048(4) 0.006(4) 0.030(5) -0.013(5)
C30 0.115(8) 0.037(4) 0.047(5) 0.002(4) 0.042(5) 0.010(5)
C31 0.124(8) 0.036(4) 0.037(4) 0.006(4) 0.041(5) 0.006(5)
C32 0.107(7) 0.045(4) 0.036(4) 0.008(4) 0.030(5) 0.008(5)
C33 0.126(9) 0.025(4) 0.032(4) -0.001(3) 0.038(5) 0.010(5)
C34 0.126(9) 0.044(5) 0.023(4) -0.007(4) 0.035(6) 0.004(6)
C35 0.124(9) 0.027(4) 0.044(5) 0.011(4) 0.025(6) 0.004(5)
C36 0.112(9) 0.069(6) 0.066(5) 0.010(5) 0.021(6) 0.009(6)
C37 0.159(10) 0.080(6) 0.084(6) -0.003(5) 0.032(6) 0.036(6)
O1 0.131(5) 0.067(3) 0.050(3) 0.033(3) 0.046(3) 0.028(3)
O2 0.123(6) 0.064(3) 0.044(3) 0.004(3) 0.027(4) 0.009(4)
O3 0.139(7) 0.115(5) 0.064(4) 0.033(3) 0.033(4) -0.034(5)
O4 0.151(7) 0.091(5) 0.051(4) 0.029(3) 0.050(4) 0.038(5)
N1 0.136(7) 0.032(3) 0.022(3) 0.000(3) 0.023(4) -0.010(4)
N2 0.112(7) 0.046(4) 0.066(4) 0.001(3) 0.042(5) -0.023(4)

loop_
_atom_type_symbol
_atom_type_description
_atom_type_scat_dispersion_real
_atom_type_scat_dispersion_imag
_atom_type_scat_source
C C 0.0033 0.0016 'International Tables Vol C Tables 4.2.6.8 and 6.1.1.4'
H H 0.0000 0.0000 'International Tables Vol C Tables 4.2.6.8 and 6.1.1.4'
N N 0.0061 0.0033 'International Tables Vol C Tables 4.2.6.8 and 6.1.1.4'
O O 0.0106 0.0060 'International Tables Vol C Tables 4.2.6.8 and 6.1.1.4'

loop_
_geom_angle_atom_site_label_1
_geom_angle_atom_site_label_2
_geom_angle_atom_site_label_3
_geom_angle
_geom_angle_site_symmetry_1
_geom_angle_site_symmetry_3
_geom_angle_publ_flag
C2 C1 C6 120.3(10) . . ?
C2 C1 N2 121.5(9) . . ?
C6 C1 N2 118.2(9) . . ?
C1 C2 H2 121.0 . . ?
C1 C2 C3 118.1(10) . . ?
C3 C2 H2 121.0 . . ?
C2 C3 H3 122.0 . . ?
C4 C3 C2 116.0(11) . . ?
C4 C3 H3 122.0 . . ?
C3 C4 H4 117.5 . . ?
C5 C4 C3 124.9(14) . . ?
C5 C4 H4 117.5 . . ?
C4 C5 H5 120.0 . . ?
C4 C5 C6 120.0(14) . . ?
C6 C5 H5 120.0 . . ?
C1 C6 H6 119.7 . . ?
C5 C6 C1 120.6(11) . . ?
C5 C6 H6 119.7 . . ?
C8 C7 H7 119.7 . . ?
C8 C7 C12 120.5(7) . . ?
C12 C7 H7 119.7 . . ?
C7 C8 N2 119.3(7) . . ?
C9 C8 C7 119.5(7) . . ?
C9 C8 N2 121.1(7) . . ?
C8 C9 H9 120.2 . . ?
C8 C9 C10 119.6(8) . . ?
C10 C9 H9 120.2 . . ?
C9 C10 H10 119.9 . . ?
C11 C10 C9 120.3(8) . . ?
C11 C10 H10 119.9 . . ?
C10 C11 H11 119.5 . . ?
C10 C11 C12 121.0(8) . . ?
C12 C11 H11 119.5 . . ?
C7 C12 H12 120.5 . . ?
C11 C12 C7 119.0(8) . . ?
C11 C12 H12 120.5 . . ?
C14 C13 C18 117.2(9) . . ?
C14 C13 N2 122.6(8) . . ?
N2 C13 C18 120.2(7) . . ?
C13 C14 H14 119.8 . . ?
C15 C14 C13 120.4(8) . . ?
C15 C14 H14 119.8 . . ?
C14 C15 H15 118.4 . . ?
C14 C15 C16 123.3(7) . . ?
C16 C15 H15 118.4 . . ?
C15 C16 C17 115.6(8) . . ?
C15 C16 C19 116.6(7) . . ?
C17 C16 C19 127.9(8) . . ?
C16 C17 H17 119.1 . . ?
C18 C17 C16 121.8(8) . . ?
C18 C17 H17 119.1 . . ?
C13 C18 H18 119.2 . . ?
C17 C18 C13 121.7(7) . . ?
C17 C18 H18 119.2 . . ?
C20 C19 C16 131.1(7) . . ?
C19 C20 C21A 135.2(9) . . ?
C19 C20 C21B 122.9(10) . . ?
C19 C20 C35 114.5(7) . . ?
C35 C20 C21A 110.3(9) . . ?
C35 C20 C21B 122.5(10) . . ?
C23A C24A C25A 120.0 . . ?
C23A C24A N1 121.9(9) . . ?
C25A C24A N1 117.5(9) . . ?
C24A C23A H23A 120.0 . . ?
C24A C23A C22A 120.0 . . ?
C22A C23A H23A 120.0 . . ?
C23A C22A H22A 120.0 . . ?
C21A C22A C23A 120.0 . . ?
C21A C22A H22A 120.0 . . ?
C22A C21A C20 119.0(9) . . ?
C22A C21A C26A 120.0 . . ?
C26A C21A C20 120.8(9) . . ?
C21A C26A H26A 120.0 . . ?
C21A C26A C25A 120.0 . . ?
C25A C26A H26A 120.0 . . ?
C24A C25A H25A 120.0 . . ?
C26A C25A C24A 120.0 . . ?
C26A C25A H25A 120.0 . . ?
C23B C24B C25B 120.0 . . ?
C23B C24B N1 119.3(12) . . ?
C25B C24B N1 120.2(12) . . ?
C24B C23B H23B 120.0 . . ?
C22B C23B C24B 120.0 . . ?
C22B C23B H23B 120.0 . . ?
C23B C22B H22B 120.0 . . ?
C23B C22B C21B 120.0 . . ?
C21B C22B H22B 120.0 . . ?
C22B C21B C20 119.2(12) . . ?
C26B C21B C20 120.2(12) . . ?
C26B C21B C22B 120.0 . . ?
C21B C26B H26B 120.0 . . ?
C25B C26B C21B 120.0 . . ?
C25B C26B H26B 120.0 . . ?
C24B C25B H25B 120.0 . . ?
C26B C25B C24B 120.0 . . ?
C26B C25B H25B 120.0 . . ?
O3 C27 C28 129.2(11) . . ?
O3 C27 N1 125.7(8) . . ?
N1 C27 C28 105.1(9) . . ?
C29 C28 C27 129.4(10) . . ?
C33 C28 C27 109.5(9) . . ?
C33 C28 C29 121.1(7) . . ?
C28 C29 H29 121.6 . . ?
C28 C29 C30 116.8(8) . . ?
C30 C29 H29 121.6 . . ?
C29 C30 H30 119.6 . . ?
C31 C30 C29 120.7(8) . . ?
C31 C30 H30 119.6 . . ?
C30 C31 H31 118.7 . . ?
C30 C31 C32 122.6(7) . . ?
C32 C31 H31 118.7 . . ?
C31 C32 H32 121.9 . . ?
C33 C32 C31 116.3(8) . . ?
C33 C32 H32 121.9 . . ?
C28 C33 C32 122.5(7) . . ?
C28 C33 C34 108.5(7) . . ?
C32 C33 C34 129.0(9) . . ?
O4 C34 C33 129.7(9) . . ?
O4 C34 N1 125.5(8) . . ?
N1 C34 C33 104.8(8) . . ?
O1 C35 C20 125.1(9) . . ?
O1 C35 O2 122.3(8) . . ?
O2 C35 C20 112.7(7) . . ?
H36A C36 H36B 108.2 . . ?
C37 C36 H36A 109.7 . . ?
C37 C36 H36B 109.7 . . ?
O2 C36 H36A 109.7 . . ?
O2 C36 H36B 109.7 . . ?
O2 C36 C37 110.0(7) . . ?
C36 C37 H37A 109.5 . . ?
C36 C37 H37B 109.5 . . ?
C36 C37 H37C 109.5 . . ?
H37A C37 H37B 109.5 . . ?
H37A C37 H37C 109.5 . . ?
H37B C37 H37C 109.5 . . ?
C35 O2 C36 116.9(6) . . ?
C27 N1 C24A 116.4(8) . . ?
C27 N1 C24B 131.0(9) . . ?
C27 N1 C34 112.0(7) . . ?
C34 N1 C24A 131.6(9) . . ?
C34 N1 C24B 117.0(9) . . ?
C8 N2 C1 119.6(8) . . ?
C13 N2 C1 120.5(7) . . ?
C13 N2 C8 119.9(7) . . ?

loop_
_geom_bond_atom_site_label_1
_geom_bond_atom_site_label_2
_geom_bond_distance
_geom_bond_site_symmetry_2
_geom_bond_publ_flag
C1 C2 1.381(10) . ?
C1 C6 1.384(12) . ?
C1 N2 1.419(10) . ?
C2 H2 0.9300 . ?
C2 C3 1.455(12) . ?
C3 H3 0.9300 . ?
C3 C4 1.388(15) . ?
C4 H4 0.9300 . ?
C4 C5 1.287(14) . ?
C5 H5 0.9300 . ?
C5 C6 1.364(13) . ?
C6 H6 0.9300 . ?
C7 H7 0.9300 . ?
C7 C8 1.391(10) . ?
C7 C12 1.394(10) . ?
C8 C9 1.380(10) . ?
C8 N2 1.415(9) . ?
C9 H9 0.9300 . ?
C9 C10 1.393(10) . ?
C10 H10 0.9300 . ?
C10 C11 1.369(11) . ?
C11 H11 0.9300 . ?
C11 C12 1.372(11) . ?
C12 H12 0.9300 . ?
C13 C14 1.395(9) . ?
C13 C18 1.400(10) . ?
C13 N2 1.400(9) . ?
C14 H14 0.9300 . ?
C14 C15 1.371(10) . ?
C15 H15 0.9300 . ?
C15 C16 1.396(10) . ?
C16 C17 1.407(9) . ?
C16 C19 1.455(10) . ?
C17 H17 0.9300 . ?
C17 C18 1.367(10) . ?
C18 H18 0.9300 . ?
C19 C20 1.343(10) . ?
C20 C21A 1.528(15) . ?
C20 C21B 1.529(18) . ?
C20 C35 1.498(10) . ?
C24A C23A 1.3900 . ?
C24A C25A 1.3900 . ?
C24A N1 1.434(14) . ?
C23A H23A 0.9300 . ?
C23A C22A 1.3900 . ?
C22A H22A 0.9300 . ?
C22A C21A 1.3900 . ?
C21A C26A 1.3900 . ?
C26A H26A 0.9300 . ?
C26A C25A 1.3900 . ?
C25A H25A 0.9300 . ?
C24B C23B 1.3900 . ?
C24B C25B 1.3900 . ?
C24B N1 1.440(17) . ?
C23B H23B 0.9300 . ?
C23B C22B 1.3900 . ?
C22B H22B 0.9300 . ?
C22B C21B 1.3900 . ?
C21B C26B 1.3900 . ?
C26B H26B 0.9300 . ?
C26B C25B 1.3900 . ?
C25B H25B 0.9300 . ?
C27 C28 1.489(10) . ?
C27 O3 1.204(10) . ?
C27 N1 1.403(11) . ?
C28 C29 1.394(10) . ?
C28 C33 1.367(10) . ?
C29 H29 0.9300 . ?
C29 C30 1.403(9) . ?
C30 H30 0.9300 . ?
C30 C31 1.353(10) . ?
C31 H31 0.9300 . ?
C31 C32 1.396(10) . ?
C32 H32 0.9300 . ?
C32 C33 1.368(9) . ?
C33 C34 1.498(10) . ?
C34 O4 1.180(9) . ?
C34 N1 1.419(10) . ?
C35 O1 1.209(8) . ?
C35 O2 1.339(9) . ?
C36 H36A 0.9700 . ?
C36 H36B 0.9700 . ?
C36 C37 1.483(10) . ?
C36 O2 1.465(9) . ?
C37 H37A 0.9600 . ?
C37 H37B 0.9600 . ?
C37 H37C 0.9600 . ?

loop_
_geom_torsion_atom_site_label_1
_geom_torsion_atom_site_label_2
_geom_torsion_atom_site_label_3
_geom_torsion_atom_site_label_4
_geom_torsion
_geom_torsion_site_symmetry_1
_geom_torsion_site_symmetry_2
_geom_torsion_site_symmetry_3
_geom_torsion_site_symmetry_4
_geom_torsion_publ_flag
C1 C2 C3 C4 2.1(13) . . . . ?
C2 C1 C6 C5 -2.6(12) . . . . ?
C2 C1 N2 C8 -134.2(7) . . . . ?
C2 C1 N2 C13 47.8(10) . . . . ?
C2 C3 C4 C5 -4.3(17) . . . . ?
C3 C4 C5 C6 3.0(18) . . . . ?
C4 C5 C6 C1 0.6(14) . . . . ?
C6 C1 C2 C3 1.1(11) . . . . ?
C6 C1 N2 C8 44.6(9) . . . . ?
C6 C1 N2 C13 -133.5(7) . . . . ?
C7 C8 C9 C10 0.7(12) . . . . ?
C7 C8 N2 C1 46.8(10) . . . . ?
C7 C8 N2 C13 -135.1(8) . . . . ?
C8 C7 C12 C11 -1.1(12) . . . . ?
C8 C9 C10 C11 -1.0(13) . . . . ?
C9 C8 N2 C1 -132.3(8) . . . . ?
C9 C8 N2 C13 45.8(10) . . . . ?
C9 C10 C11 C12 0.2(14) . . . . ?
C10 C11 C12 C7 0.9(13) . . . . ?
C12 C7 C8 C9 0.4(12) . . . . ?
C12 C7 C8 N2 -178.7(7) . . . . ?
C13 C14 C15 C16 0.0(11) . . . . ?
C14 C13 C18 C17 1.4(10) . . . . ?
C14 C13 N2 C1 32.5(10) . . . . ?
C14 C13 N2 C8 -145.6(6) . . . . ?
C14 C15 C16 C17 0.5(10) . . . . ?
C14 C15 C16 C19 -179.3(6) . . . . ?
C15 C16 C17 C18 0.0(9) . . . . ?
C15 C16 C19 C20 171.1(7) . . . . ?
C16 C17 C18 C13 -1.0(11) . . . . ?
C16 C19 C20 C21A -0.2(15) . . . . ?
C16 C19 C20 C21B -1.9(13) . . . . ?
C16 C19 C20 C35 -178.2(6) . . . . ?
C17 C16 C19 C20 -8.6(12) . . . . ?
C18 C13 C14 C15 -1.0(10) . . . . ?
C18 C13 N2 C1 -146.8(7) . . . . ?
C18 C13 N2 C8 35.1(10) . . . . ?
C19 C16 C17 C18 179.7(7) . . . . ?
C19 C20 C21A C22A -116.0(10) . . . . ?
C19 C20 C21A C26A 58.9(13) . . . . ?
C19 C20 C21B C22B -88.3(12) . . . . ?
C19 C20 C21B C26B 101.0(11) . . . . ?
C19 C20 C35 O1 13.8(10) . . . . ?
C19 C20 C35 O2 -165.9(6) . . . . ?
C20 C21A C26A C25A -174.8(11) . . . . ?
C20 C21B C26B C25B 170.6(14) . . . . ?
C20 C35 O2 C36 178.4(5) . . . . ?
C24A C23A C22A C21A 0.0 . . . . ?
C23A C24A C25A C26A 0.0 . . . . ?
C23A C24A N1 C27 -74.7(10) . . . . ?
C23A C24A N1 C34 104.3(10) . . . . ?
C23A C22A C21A C20 174.9(11) . . . . ?
C23A C22A C21A C26A 0.0 . . . . ?
C22A C21A C26A C25A 0.0 . . . . ?
C21A C20 C35 O1 -164.7(8) . . . . ?
C21A C20 C35 O2 15.6(9) . . . . ?
C21A C26A C25A C24A 0.0 . . . . ?
C25A C24A C23A C22A 0.0 . . . . ?
C25A C24A N1 C27 114.6(8) . . . . ?
C25A C24A N1 C34 -66.4(11) . . . . ?
C24B C23B C22B C21B 0.0 . . . . ?
C23B C24B C25B C26B 0.0 . . . . ?
C23B C24B N1 C27 -100.1(12) . . . . ?
C23B C24B N1 C34 80.5(11) . . . . ?
C23B C22B C21B C20 -170.7(13) . . . . ?
C23B C22B C21B C26B 0.0 . . . . ?
C22B C21B C26B C25B 0.0 . . . . ?
C21B C20 C35 O1 -162.5(10) . . . . ?
C21B C20 C35 O2 17.8(11) . . . . ?
C21B C26B C25B C24B 0.0 . . . . ?
C25B C24B C23B C22B 0.0 . . . . ?
C25B C24B N1 C27 71.5(14) . . . . ?
C25B C24B N1 C34 -107.9(10) . . . . ?
C27 C28 C29 C30 177.7(6) . . . . ?
C27 C28 C33 C32 -177.2(6) . . . . ?
C27 C28 C33 C34 0.0(8) . . . . ?
C28 C27 N1 C24A 176.6(7) . . . . ?
C28 C27 N1 C24B 178.0(10) . . . . ?
C28 C27 N1 C34 -2.6(7) . . . . ?
C28 C29 C30 C31 1.6(10) . . . . ?
C28 C33 C34 O4 177.7(9) . . . . ?
C28 C33 C34 N1 -1.5(7) . . . . ?
C29 C28 C33 C32 3.1(11) . . . . ?
C29 C28 C33 C34 -179.7(6) . . . . ?
C29 C30 C31 C32 -0.6(11) . . . . ?
C30 C31 C32 C33 0.8(10) . . . . ?
C31 C32 C33 C28 -2.0(10) . . . . ?
C31 C32 C33 C34 -178.6(6) . . . . ?
C32 C33 C34 O4 -5.3(13) . . . . ?
C32 C33 C34 N1 175.5(6) . . . . ?
C33 C28 C29 C30 -2.8(10) . . . . ?
C33 C34 N1 C24A -176.4(9) . . . . ?
C33 C34 N1 C24B -177.9(9) . . . . ?
C33 C34 N1 C27 2.6(7) . . . . ?
C35 C20 C21A C22A 62.0(10) . . . . ?
C35 C20 C21A C26A -123.2(8) . . . . ?
C35 C20 C21B C22B 87.7(13) . . . . ?
C35 C20 C21B C26B -83.0(11) . . . . ?
C37 C36 O2 C35 83.2(8) . . . . ?
O1 C35 O2 C36 -1.3(10) . . . . ?
O3 C27 C28 C29 0.3(13) . . . . ?
O3 C27 C28 C33 -179.3(8) . . . . ?
O3 C27 N1 C24A -2.6(12) . . . . ?
O3 C27 N1 C24B -1.2(15) . . . . ?
O3 C27 N1 C34 178.2(8) . . . . ?
O4 C34 N1 C24A 4.3(14) . . . . ?
O4 C34 N1 C24B 2.8(13) . . . . ?
O4 C34 N1 C27 -176.7(8) . . . . ?
N1 C24A C23A C22A -170.5(11) . . . . ?
N1 C24A C25A C26A 170.9(10) . . . . ?
N1 C24B C23B C22B 171.6(13) . . . . ?
N1 C24B C25B C26B -171.5(13) . . . . ?
N1 C27 C28 C29 -178.8(6) . . . . ?
N1 C27 C28 C33 1.5(8) . . . . ?
N2 C1 C2 C3 179.8(7) . . . . ?
N2 C1 C6 C5 178.6(7) . . . . ?
N2 C8 C9 C10 179.8(7) . . . . ?
N2 C13 C14 C15 179.7(6) . . . . ?
N2 C13 C18 C17 -179.2(6) . . . . ?
